data_7028510
loop_
_publ_author_name
'Ibrahim, Abeer A.'
'Khaledi, Hamid'
'Hassandarvish, Pouya'
'Mohd Ali, Hapipah'
'Karimian, Hamed'

_publ_section_title
;
 Indole-7-carbaldehyde thiosemicarbazone as a flexidentate ligand toward
 Zn(II), Cd(II), Pd(II) and Pt(II) ions: cytotoxic and apoptosis-inducing
 properties of the Pt(II) complex.
;
_journal_issue 10
_journal_name_full 'Dalton transactions (Cambridge, England : 2003)'
_journal_page_first 3850
_journal_page_last 3860
_journal_paper_doi 10.1039/c3dt53032a
_journal_volume 43
_journal_year 2014
_chemical_formula_moiety 'C20 H20 Br2 N8 S2 Zn, 2(C H4 O)'
_chemical_formula_sum 'C22 H28 Br2 N8 O2 S2 Zn'
_chemical_formula_weight 725.83
_chemical_name_systematic
; 
 ? 
;
_space_group_IT_number 2
_symmetry_cell_setting triclinic
_symmetry_space_group_name_Hall '-P 1'
_symmetry_space_group_name_H-M 'P -1'
_atom_sites_solution_hydrogens geom
_atom_sites_solution_primary direct
_atom_sites_solution_secondary difmap
_audit_creation_method SHELXL-97
_cell_angle_alpha 74.448(2)
_cell_angle_beta 83.939(2)
_cell_angle_gamma 85.086(2)
_cell_formula_units_Z 2
_cell_length_a 8.2989(11)
_cell_length_b 12.4402(16)
_cell_length_c 14.7088(19)
_cell_measurement_reflns_used 3275
_cell_measurement_temperature 296(2)
_cell_measurement_theta_max 28.10
_cell_measurement_theta_min 2.47
_cell_volume 1452.2(3)
_computing_cell_refinement 'Bruker SAINT'
_computing_data_collection 'Bruker APEX2'
_computing_data_reduction 'Bruker SAINT'
_computing_molecular_graphics 'Bruker SHELXTL'
_computing_publication_material 'Bruker SHELXTL'
_computing_structure_refinement 'SHELXL-97 (Sheldrick, 2008)'
_computing_structure_solution 'SHELXS-97 (Sheldrick, 2008)'
_diffrn_ambient_temperature 296(2)
_diffrn_measured_fraction_theta_full 0.974
_diffrn_measured_fraction_theta_max 0.974
_diffrn_measurement_device_type 'Bruker APEX-II CCD'
_diffrn_measurement_method '\f and \w scans'
_diffrn_radiation_monochromator graphite
_diffrn_radiation_source 'fine-focus sealed tube'
_diffrn_radiation_type MoK\a
_diffrn_radiation_wavelength 0.71073
_diffrn_reflns_av_R_equivalents 0.0141
_diffrn_reflns_av_sigmaI/netI 0.0281
_diffrn_reflns_limit_h_max 7
_diffrn_reflns_limit_h_min -9
_diffrn_reflns_limit_k_max 14
_diffrn_reflns_limit_k_min -14
_diffrn_reflns_limit_l_max 17
_diffrn_reflns_limit_l_min -17
_diffrn_reflns_number 7763
_diffrn_reflns_theta_full 25.25
_diffrn_reflns_theta_max 25.25
_diffrn_reflns_theta_min 1.92
_exptl_absorpt_coefficient_mu 3.776
_exptl_absorpt_correction_T_max 0.5497
_exptl_absorpt_correction_T_min 0.3688
_exptl_absorpt_correction_type multi-scan
_exptl_absorpt_process_details SADABS
_exptl_crystal_colour yellow
_exptl_crystal_density_diffrn 1.660
_exptl_crystal_density_method 'not measured'
_exptl_crystal_description BLOCK
_exptl_crystal_F_000 728
_exptl_crystal_size_max 0.33
_exptl_crystal_size_mid 0.25
_exptl_crystal_size_min 0.18
_refine_diff_density_max 0.734
_refine_diff_density_min -0.688
_refine_diff_density_rms 0.066
_refine_ls_extinction_method none
_refine_ls_goodness_of_fit_ref 1.050
_refine_ls_hydrogen_treatment mixed
_refine_ls_matrix_type full
_refine_ls_number_parameters 362
_refine_ls_number_reflns 5109
_refine_ls_number_restraints 9
_refine_ls_restrained_S_all 1.050
_refine_ls_R_factor_all 0.0430
_refine_ls_R_factor_gt 0.0322
_refine_ls_shift/su_max 0.001
_refine_ls_shift/su_mean 0.000
_refine_ls_structure_factor_coef Fsqd
_refine_ls_weighting_details 'calc w=1/[\s^2^(Fo^2^)+(0.0471P)^2^+0.7157P] where P=(Fo^2^+2Fc^2^)/3'
_refine_ls_weighting_scheme calc
_refine_ls_wR_factor_gt 0.0837
_refine_ls_wR_factor_ref 0.0881
_reflns_number_gt 4116
_reflns_number_total 5109
_reflns_threshold_expression >2sigma(I)
_cod_data_source_file c3dt53032a.txt
_cod_data_source_block '[Zn(LH2)2Br2]'
_cod_depositor_comments
;
The following automatic conversions were performed:

'_symmetry_cell_setting' value 'Triclinic' changed to 'triclinic'
according to
/usr/data/users/saulius/automatic-downloads/current/RSC/lib/dictionaries/cif_core.dic
dictionary named 'cif_core.dic' version 2.4.2 from
2011-04-26.

'_geom_bond_publ_flag' value 'Y' changed to 'y'
according to
/usr/data/users/saulius/automatic-downloads/current/RSC/lib/dictionaries/cif_core.dic
dictionary named 'cif_core.dic' version 2.4.2 from 2011-04-26 (14
times).

'_geom_angle_publ_flag' value 'Y' changed to 'y' according
to
/usr/data/users/saulius/automatic-downloads/current/RSC/lib/dictionaries/cif_core.dic
dictionary named 'cif_core.dic' version 2.4.2 from 2011-04-26 (8
times).

Automatic conversion script
Id: cif_fix_values 2281 2013-09-26 08:29:07Z andrius 
;
_cod_database_code 7028510

loop_
_symmetry_equiv_pos_as_xyz
'x, y, z'
'-x, -y, -z'

loop_
_atom_site_label
_atom_site_type_symbol
_atom_site_fract_x
_atom_site_fract_y
_atom_site_fract_z
_atom_site_U_iso_or_equiv
_atom_site_adp_type
_atom_site_occupancy
_atom_site_symmetry_multiplicity
_atom_site_calc_flag
_atom_site_refinement_flags
Br1 Br 1.08439(5) 0.61110(3) 0.84935(3) 0.05548(13) Uani 1 1 d .
Br2 Br 1.04988(4) 0.28590(3) 0.86647(3) 0.05839(14) Uani 1 1 d .
Zn1 Zn 0.92741(4) 0.47364(3) 0.82107(3) 0.04097(12) Uani 1 1 d .
S1 S 0.91219(14) 0.49489(8) 0.65747(7) 0.0584(3) Uani 1 1 d .
S2 S 0.66822(10) 0.49228(7) 0.89704(7) 0.0481(2) Uani 1 1 d .
N1 N 0.7262(5) 1.0286(3) 0.4676(3) 0.0695(10) Uani 1 1 d D
H1N H 0.709(6) 0.963(2) 0.466(3) 0.083 Uiso 1 1 d D
N2 N 0.8433(4) 0.8234(2) 0.6042(2) 0.0529(8) Uani 1 1 d .
N3 N 0.8862(4) 0.7124(2) 0.6455(2) 0.0529(8) Uani 1 1 d D
H3N H 0.943(4) 0.694(3) 0.693(2) 0.064 Uiso 1 1 d D
N4 N 0.7693(5) 0.6581(3) 0.5334(3) 0.0691(10) Uani 1 1 d D
H4A H 0.731(6) 0.726(2) 0.513(3) 0.083 Uiso 1 1 d D
H4B H 0.758(6) 0.612(3) 0.503(3) 0.083 Uiso 1 1 d D
N5 N 0.2899(3) 0.0496(2) 0.8948(2) 0.0430(7) Uani 1 1 d D
H5N H 0.301(4) 0.1159(19) 0.898(3) 0.052 Uiso 1 1 d D
N6 N 0.5552(3) 0.1950(2) 0.88327(19) 0.0362(6) Uani 1 1 d .
N7 N 0.6381(3) 0.2862(2) 0.8840(2) 0.0400(6) Uani 1 1 d D
H7N H 0.739(2) 0.276(3) 0.887(2) 0.048 Uiso 1 1 d D
N8 N 0.4026(3) 0.3904(2) 0.8997(2) 0.0476(7) Uani 1 1 d D
H8A H 0.349(4) 0.334(2) 0.903(3) 0.057 Uiso 1 1 d D
H8B H 0.355(4) 0.451(2) 0.905(3) 0.057 Uiso 1 1 d D
C1 C 0.6684(7) 1.1190(4) 0.3983(4) 0.0906(16) Uani 1 1 d .
H1 H 0.6175 1.1141 0.3463 0.109 Uiso 1 1 calc R
C2 C 0.6974(7) 1.2145(4) 0.4180(4) 0.0885(16) Uani 1 1 d .
H2 H 0.6706 1.2863 0.3819 0.106 Uiso 1 1 calc R
C3 C 0.7758(6) 1.1875(3) 0.5031(3) 0.0666(12) Uani 1 1 d .
C4 C 0.8352(6) 1.2487(4) 0.5571(4) 0.0766(14) Uani 1 1 d .
H4 H 0.8233 1.3263 0.5398 0.092 Uiso 1 1 calc R
C5 C 0.9113(7) 1.1939(4) 0.6359(4) 0.0790(14) Uani 1 1 d .
H5 H 0.9517 1.2347 0.6721 0.095 Uiso 1 1 calc R
C6 C 0.9291(6) 1.0774(3) 0.6627(3) 0.0702(12) Uani 1 1 d .
H6 H 0.9823 1.0424 0.7164 0.084 Uiso 1 1 calc R
C7 C 0.8703(5) 1.0117(3) 0.6122(3) 0.0527(9) Uani 1 1 d .
C8 C 0.7927(5) 1.0683(3) 0.5319(3) 0.0565(10) Uani 1 1 d .
C9 C 0.8956(5) 0.8915(3) 0.6440(3) 0.0547(10) Uani 1 1 d .
H9 H 0.9537 0.8619 0.6967 0.066 Uiso 1 1 calc R
C10 C 0.8499(5) 0.6319(3) 0.6092(3) 0.0508(9) Uani 1 1 d .
C11 C 0.1543(4) -0.0088(3) 0.8997(3) 0.0520(9) Uani 1 1 d .
H11 H 0.0478 0.0198 0.9066 0.062 Uiso 1 1 calc R
C12 C 0.1979(4) -0.1129(3) 0.8931(3) 0.0515(9) Uani 1 1 d .
H12 H 0.1284 -0.1682 0.8945 0.062 Uiso 1 1 calc R
C13 C 0.3715(4) -0.1229(3) 0.8836(2) 0.0395(7) Uani 1 1 d .
C14 C 0.4869(5) -0.2089(3) 0.8761(3) 0.0492(9) Uani 1 1 d .
H14 H 0.4545 -0.2777 0.8736 0.059 Uiso 1 1 calc R
C15 C 0.6497(5) -0.1911(3) 0.8722(3) 0.0544(10) Uani 1 1 d .
H15 H 0.7270 -0.2487 0.8683 0.065 Uiso 1 1 calc R
C16 C 0.6989(4) -0.0877(3) 0.8741(3) 0.0487(9) Uani 1 1 d .
H16 H 0.8094 -0.0781 0.8716 0.058 Uiso 1 1 calc R
C17 C 0.5899(4) 0.0019(2) 0.8797(2) 0.0363(7) Uani 1 1 d .
C18 C 0.4245(4) -0.0189(3) 0.8859(2) 0.0357(7) Uani 1 1 d .
C19 C 0.6478(4) 0.1075(3) 0.8807(2) 0.0403(8) Uani 1 1 d .
H19 H 0.7592 0.1126 0.8794 0.048 Uiso 1 1 calc R
C20 C 0.5614(4) 0.3822(2) 0.8927(2) 0.0349(7) Uani 1 1 d .
O1 O 0.6018(5) 0.8436(4) 0.4214(3) 0.1020(12) Uani 1 1 d .
H1A H 0.5112 0.8292 0.4480 0.153 Uiso 1 1 calc R
C21 C 0.5981(11) 0.8584(7) 0.3309(4) 0.155(3) Uani 1 1 d .
H21A H 0.5472 0.9306 0.3040 0.232 Uiso 1 1 calc R
H21B H 0.5374 0.8016 0.3196 0.232 Uiso 1 1 calc R
H21C H 0.7068 0.8539 0.3020 0.232 Uiso 1 1 calc R
O2 O 0.6806(8) 0.5193(4) 0.4184(4) 0.154(2) Uani 1 1 d .
H2A H 0.6386 0.4736 0.4638 0.232 Uiso 1 1 calc RD
C22 C 0.5812(9) 0.5473(6) 0.3490(5) 0.120(2) Uani 1 1 d .
H22A H 0.4715 0.5556 0.3755 0.180 Uiso 1 1 calc R
H22B H 0.5893 0.4897 0.3161 0.180 Uiso 1 1 calc R
H22C H 0.6111 0.6166 0.3056 0.180 Uiso 1 1 calc R

loop_
_atom_site_aniso_label
_atom_site_aniso_U_11
_atom_site_aniso_U_22
_atom_site_aniso_U_33
_atom_site_aniso_U_23
_atom_site_aniso_U_13
_atom_site_aniso_U_12
Br1 0.0504(2) 0.0344(2) 0.0864(3) -0.01493(18) -0.02303(19) -0.01079(15)
Br2 0.0313(2) 0.02932(19) 0.1131(3) -0.01318(19) -0.01588(19) 0.00050(14)
Zn1 0.0323(2) 0.0263(2) 0.0648(3) -0.01123(17) -0.00589(17) -0.00493(15)
S1 0.0791(7) 0.0362(5) 0.0636(6) -0.0179(4) -0.0106(5) -0.0038(5)
S2 0.0353(5) 0.0327(4) 0.0827(6) -0.0270(4) 0.0033(4) -0.0086(3)
N1 0.088(3) 0.049(2) 0.067(2) -0.0067(19) -0.016(2) 0.0013(19)
N2 0.068(2) 0.0345(16) 0.0554(18) -0.0075(14) -0.0095(15) -0.0039(14)
N3 0.069(2) 0.0333(16) 0.0563(19) -0.0075(14) -0.0182(16) -0.0014(14)
N4 0.092(3) 0.048(2) 0.073(2) -0.0156(18) -0.031(2) -0.006(2)
N5 0.0343(15) 0.0290(14) 0.0692(19) -0.0176(14) -0.0074(13) -0.0036(12)
N6 0.0296(14) 0.0275(13) 0.0533(16) -0.0117(12) -0.0048(12) -0.0073(11)
N7 0.0246(14) 0.0297(14) 0.0693(19) -0.0178(13) -0.0055(13) -0.0043(11)
N8 0.0288(16) 0.0362(16) 0.083(2) -0.0245(16) -0.0047(14) -0.0014(12)
C1 0.115(5) 0.072(4) 0.075(3) 0.000(3) -0.027(3) 0.008(3)
C2 0.114(4) 0.047(3) 0.092(4) 0.001(2) -0.013(3) 0.011(3)
C3 0.076(3) 0.044(2) 0.067(3) 0.000(2) 0.007(2) 0.003(2)
C4 0.096(4) 0.036(2) 0.095(4) -0.016(2) 0.011(3) -0.011(2)
C5 0.107(4) 0.047(3) 0.089(4) -0.027(2) 0.001(3) -0.020(3)
C6 0.094(4) 0.048(2) 0.071(3) -0.018(2) -0.003(2) -0.015(2)
C7 0.063(2) 0.0369(19) 0.056(2) -0.0105(17) 0.0045(18) -0.0049(17)
C8 0.068(3) 0.040(2) 0.059(2) -0.0103(18) 0.005(2) -0.0060(18)
C9 0.069(3) 0.040(2) 0.054(2) -0.0085(17) -0.0069(19) -0.0064(18)
C10 0.055(2) 0.043(2) 0.054(2) -0.0116(17) -0.0063(18) -0.0070(17)
C11 0.0315(19) 0.046(2) 0.081(3) -0.0196(19) -0.0060(17) -0.0084(15)
C12 0.043(2) 0.040(2) 0.077(3) -0.0196(18) -0.0099(18) -0.0125(16)
C13 0.0426(19) 0.0294(16) 0.0481(19) -0.0108(14) -0.0060(15) -0.0069(14)
C14 0.058(2) 0.0261(17) 0.067(2) -0.0177(16) -0.0055(18) -0.0047(15)
C15 0.052(2) 0.0331(19) 0.081(3) -0.0247(18) 0.0013(19) 0.0057(16)
C16 0.0348(19) 0.0371(19) 0.074(2) -0.0151(17) -0.0026(17) 0.0001(15)
C17 0.0321(17) 0.0287(16) 0.0493(19) -0.0124(14) -0.0030(14) -0.0025(13)
C18 0.0347(17) 0.0282(16) 0.0447(18) -0.0094(13) -0.0049(14) -0.0035(13)
C19 0.0247(16) 0.0366(18) 0.061(2) -0.0141(16) -0.0052(15) -0.0061(13)
C20 0.0321(17) 0.0290(16) 0.0450(18) -0.0108(14) -0.0057(13) -0.0028(13)
O1 0.099(3) 0.103(3) 0.104(3) -0.021(2) -0.025(2) 0.001(2)
C21 0.236(10) 0.163(8) 0.064(4) -0.005(4) -0.028(5) -0.061(7)
O2 0.240(7) 0.120(4) 0.119(4) -0.027(3) -0.079(4) -0.030(4)
C22 0.142(6) 0.125(6) 0.094(4) -0.019(4) -0.039(4) -0.009(4)

loop_
_atom_type_symbol
_atom_type_description
_atom_type_scat_dispersion_real
_atom_type_scat_dispersion_imag
_atom_type_scat_source
C C 0.0033 0.0016 'International Tables Vol C Tables 4.2.6.8 and 6.1.1.4'
H H 0.0000 0.0000 'International Tables Vol C Tables 4.2.6.8 and 6.1.1.4'
N N 0.0061 0.0033 'International Tables Vol C Tables 4.2.6.8 and 6.1.1.4'
S S 0.1246 0.1234 'International Tables Vol C Tables 4.2.6.8 and 6.1.1.4'
Zn Zn 0.2839 1.4301 'International Tables Vol C Tables 4.2.6.8 and 6.1.1.4'
Br Br -0.2901 2.4595 'International Tables Vol C Tables 4.2.6.8 and 6.1.1.4'
O O 0.0106 0.0060 'International Tables Vol C Tables 4.2.6.8 and 6.1.1.4'

loop_
_geom_angle_atom_site_label_1
_geom_angle_atom_site_label_2
_geom_angle_atom_site_label_3
_geom_angle
_geom_angle_publ_flag
S2 Zn1 S1 110.59(4) y
S2 Zn1 Br1 107.04(3) y
S1 Zn1 Br1 112.03(3) y
S2 Zn1 Br2 113.14(3) y
S1 Zn1 Br2 100.26(3) y
Br1 Zn1 Br2 113.80(2) y
C10 S1 Zn1 106.96(13) y
C20 S2 Zn1 108.16(11) y
C8 N1 C1 108.4(4) ?
C8 N1 H1N 132(3) ?
C1 N1 H1N 119(3) ?
C9 N2 N3 113.8(3) ?
C10 N3 N2 121.3(3) ?
C10 N3 H3N 118(3) ?
N2 N3 H3N 121(3) ?
C10 N4 H4A 119(3) ?
C10 N4 H4B 122(3) ?
H4A N4 H4B 119(5) ?
C18 N5 C11 108.7(3) ?
C18 N5 H5N 119(3) ?
C11 N5 H5N 132(3) ?
C19 N6 N7 113.7(3) ?
C20 N7 N6 122.1(3) ?
C20 N7 H7N 121(3) ?
N6 N7 H7N 117(3) ?
C20 N8 H8A 120(3) ?
C20 N8 H8B 118(3) ?
H8A N8 H8B 121(4) ?
C2 C1 N1 109.5(5) ?
C2 C1 H1 125.2 ?
N1 C1 H1 125.2 ?
C1 C2 C3 108.4(4) ?
C1 C2 H2 125.8 ?
C3 C2 H2 125.8 ?
C4 C3 C2 135.0(4) ?
C4 C3 C8 119.4(4) ?
C2 C3 C8 105.7(4) ?
C5 C4 C3 119.4(4) ?
C5 C4 H4 120.3 ?
C3 C4 H4 120.3 ?
C4 C5 C6 120.7(4) ?
C4 C5 H5 119.7 ?
C6 C5 H5 119.7 ?
C7 C6 C5 122.5(5) ?
C7 C6 H6 118.8 ?
C5 C6 H6 118.8 ?
C6 C7 C8 116.4(4) ?
C6 C7 C9 119.0(4) ?
C8 C7 C9 124.5(4) ?
N1 C8 C7 130.4(4) ?
N1 C8 C3 108.0(4) ?
C7 C8 C3 121.6(4) ?
N2 C9 C7 124.1(4) ?
N2 C9 H9 117.9 ?
C7 C9 H9 117.9 ?
N4 C10 N3 119.1(4) ?
N4 C10 S1 119.8(3) ?
N3 C10 S1 121.0(3) ?
C12 C11 N5 110.2(3) ?
C12 C11 H11 124.9 ?
N5 C11 H11 124.9 ?
C11 C12 C13 107.1(3) ?
C11 C12 H12 126.4 ?
C13 C12 H12 126.4 ?
C14 C13 C18 118.9(3) ?
C14 C13 C12 134.6(3) ?
C18 C13 C12 106.5(3) ?
C15 C14 C13 119.5(3) ?
C15 C14 H14 120.3 ?
C13 C14 H14 120.3 ?
C14 C15 C16 120.5(3) ?
C14 C15 H15 119.7 ?
C16 C15 H15 119.7 ?
C17 C16 C15 122.7(3) ?
C17 C16 H16 118.6 ?
C15 C16 H16 118.6 ?
C16 C17 C18 115.8(3) ?
C16 C17 C19 120.3(3) ?
C18 C17 C19 123.9(3) ?
N5 C18 C17 129.9(3) ?
N5 C18 C13 107.5(3) ?
C17 C18 C13 122.6(3) ?
N6 C19 C17 124.1(3) ?
N6 C19 H19 118.0 ?
C17 C19 H19 118.0 ?
N8 C20 N7 119.0(3) ?
N8 C20 S2 120.3(2) ?
N7 C20 S2 120.8(2) ?
C21 O1 H1A 109.5 ?
O1 C21 H21A 109.5 ?
O1 C21 H21B 109.5 ?
H21A C21 H21B 109.5 ?
O1 C21 H21C 109.5 ?
H21A C21 H21C 109.5 ?
H21B C21 H21C 109.5 ?
C22 O2 H2A 109.5 ?
O2 C22 H22A 109.5 ?
O2 C22 H22B 109.5 ?
H22A C22 H22B 109.5 ?
O2 C22 H22C 109.5 ?
H22A C22 H22C 109.5 ?
H22B C22 H22C 109.5 ?

loop_
_geom_bond_atom_site_label_1
_geom_bond_atom_site_label_2
_geom_bond_distance
_geom_bond_publ_flag
Br1 Zn1 2.3816(5) y
Br2 Zn1 2.4154(6) y
Zn1 S2 2.3398(10) y
Zn1 S1 2.3650(11) y
S1 C10 1.719(4) y
S2 C20 1.712(3) y
N1 C8 1.360(6) ?
N1 C1 1.389(6) ?
N1 H1N 0.851(19) ?
N2 C9 1.277(5) y
N2 N3 1.384(4) y
N3 C10 1.324(5) y
N3 H3N 0.852(19) ?
N4 C10 1.312(5) y
N4 H4A 0.864(19) ?
N4 H4B 0.833(19) ?
N5 C18 1.363(4) ?
N5 C11 1.377(4) ?
N5 H5N 0.851(18) ?
N6 C19 1.284(4) y
N6 N7 1.380(3) y
N7 C20 1.335(4) y
N7 H7N 0.839(18) ?
N8 C20 1.308(4) y
N8 H8A 0.853(19) ?
N8 H8B 0.843(18) ?
C1 C2 1.342(7) ?
C1 H1 0.9300 ?
C2 C3 1.418(7) ?
C2 H2 0.9300 ?
C3 C4 1.388(7) ?
C3 C8 1.427(5) ?
C4 C5 1.366(7) ?
C4 H4 0.9300 ?
C5 C6 1.395(6) ?
C5 H5 0.9300 ?
C6 C7 1.388(6) ?
C6 H6 0.9300 ?
C7 C8 1.393(6) ?
C7 C9 1.446(5) ?
C9 H9 0.9300 ?
C11 C12 1.340(5) ?
C11 H11 0.9300 ?
C12 C13 1.430(5) ?
C12 H12 0.9300 ?
C13 C14 1.393(5) ?
C13 C18 1.411(4) ?
C14 C15 1.380(5) ?
C14 H14 0.9300 ?
C15 C16 1.392(5) ?
C15 H15 0.9300 ?
C16 C17 1.389(4) ?
C16 H16 0.9300 ?
C17 C18 1.408(4) ?
C17 C19 1.441(4) ?
C19 H19 0.9300 ?
O1 C21 1.298(7) ?
O1 H1A 0.8200 ?
C21 H21A 0.9600 ?
C21 H21B 0.9600 ?
C21 H21C 0.9600 ?
O2 C22 1.334(7) ?
O2 H2A 0.8200 ?
C22 H22A 0.9600 ?
C22 H22B 0.9600 ?
C22 H22C 0.9600 ?

loop_
_geom_hbond_atom_site_label_D
_geom_hbond_atom_site_label_H
_geom_hbond_atom_site_label_A
_geom_hbond_distance_DH
_geom_hbond_distance_HA
_geom_hbond_distance_DA
_geom_hbond_angle_DHA
_geom_hbond_site_symmetry_A
N1 H1N N2 0.851(19) 2.57(5) 2.955(5) 109(4) .
N1 H1N O1 0.851(19) 2.07(3) 2.867(6) 155(5) .
N3 H3N Br1 0.852(19) 2.61(2) 3.456(3) 171(4) .
N4 H4A O1 0.864(19) 2.02(3) 2.804(6) 151(4) .
N4 H4B O2 0.833(19) 2.09(2) 2.904(6) 166(5) .
N5 H5N N6 0.851(18) 2.37(3) 2.930(4) 124(3) .
N5 H5N Br2 0.851(18) 2.82(3) 3.361(3) 123(3) 1_455
N7 H7N Br2 0.839(18) 2.58(2) 3.399(3) 167(3) .
N8 H8A Br2 0.853(19) 2.74(3) 3.434(3) 139(3) 1_455
N8 H8B Br1 0.843(18) 2.90(3) 3.625(3) 145(3) 1_455
